data_4022480
loop_
_publ_author_name
'Xingang Zhang'
'Hairong Xia'
'XiCheng Dong'
'Jing Jin'
'Wei-Dong Meng'
'Feng-Ling Qing'

_publ_section_title
;
 3-Deoxy-3,3-difluoro-D-arabinofuranose: First Stereoselective
 Synthesis and Application in Preparation of
 gem-Difluorinated Sugar Nucleosides
;
_journal_name_full 'Journal of Organic Chemistry'
_journal_page_first 9026
_journal_page_last 9033
_journal_paper_doi 10.1021/jo034512i
_journal_volume 68
_journal_year 2003
_chemical_formula_sum 'C9 H11 F2 N3 O2 S'
_chemical_formula_weight 263.27
_chemical_name_systematic
;
  ?
;
_space_group_IT_number 14
_symmetry_cell_setting monoclinic
_symmetry_space_group_name_Hall '-P 2ybc'
_symmetry_space_group_name_H-M 'P 1 21/c 1'
_atom_sites_solution_hydrogens geom
_atom_sites_solution_primary direct
_atom_sites_solution_secondary difmap
_audit_creation_method SHELXL-97
_cell_angle_alpha 90.00
_cell_angle_beta 106.010(2)
_cell_angle_gamma 90.00
_cell_formula_units_Z 4
_cell_length_a 11.0397(13)
_cell_length_b 8.1327(9)
_cell_length_c 12.9723(15)
_cell_measurement_reflns_used 997
_cell_measurement_temperature 293(2)
_cell_measurement_theta_max 46.044
_cell_measurement_theta_min 5.981
_cell_volume 1119.5(2)
_computing_cell_refinement 'Bruker SMART'
_computing_data_collection 'Bruker SMART'
_computing_data_reduction 'Bruker SHELXTL'
_computing_molecular_graphics 'Bruker SHELXTL'
_computing_publication_material 'Bruker SHELXTL'
_computing_structure_refinement 'SHELXL-97 (Sheldrick, 1997)'
_computing_structure_solution 'SHELXS-97 (Sheldrick, 1990)'
_diffrn_ambient_temperature 293(2)
_diffrn_measured_fraction_theta_full 0.938
_diffrn_measured_fraction_theta_max 0.938
_diffrn_measurement_device_type 'CCD area detector'
_diffrn_measurement_method 'phi and omega scans'
_diffrn_radiation_monochromator graphite
_diffrn_radiation_source 'fine-focus sealed tube'
_diffrn_radiation_type MoK\a
_diffrn_radiation_wavelength 0.71073
_diffrn_reflns_av_R_equivalents 0.0639
_diffrn_reflns_av_sigmaI/netI 0.0957
_diffrn_reflns_limit_h_max 13
_diffrn_reflns_limit_h_min -14
_diffrn_reflns_limit_k_max 10
_diffrn_reflns_limit_k_min -10
_diffrn_reflns_limit_l_max 17
_diffrn_reflns_limit_l_min -8
_diffrn_reflns_number 6601
_diffrn_reflns_theta_full 28.28
_diffrn_reflns_theta_max 28.28
_diffrn_reflns_theta_min 1.92
_exptl_absorpt_coefficient_mu 0.311
_exptl_absorpt_correction_T_max 1.00000
_exptl_absorpt_correction_T_min 0.77759
_exptl_absorpt_correction_type sadabs
_exptl_crystal_colour colourless
_exptl_crystal_density_diffrn 1.562
_exptl_crystal_density_method 'not measured'
_exptl_crystal_description plate
_exptl_crystal_F_000 544
_exptl_crystal_size_max 0.334
_exptl_crystal_size_mid 0.214
_exptl_crystal_size_min 0.153
_refine_diff_density_max 0.231
_refine_diff_density_min -0.236
_refine_diff_density_rms 0.049
_refine_ls_extinction_method none
_refine_ls_goodness_of_fit_ref 0.802
_refine_ls_hydrogen_treatment mixed
_refine_ls_matrix_type full
_refine_ls_number_parameters 198
_refine_ls_number_reflns 2611
_refine_ls_number_restraints 0
_refine_ls_restrained_S_all 0.802
_refine_ls_R_factor_all 0.0896
_refine_ls_R_factor_gt 0.0472
_refine_ls_shift/su_max 0.004
_refine_ls_shift/su_mean 0.000
_refine_ls_structure_factor_coef Fsqd
_refine_ls_weighting_details 'calc w=1/[\s^2^(Fo^2^)+(0.0305P)^2^+0.0000P] where P=(Fo^2^+2Fc^2^)/3'
_refine_ls_weighting_scheme calc
_refine_ls_wR_factor_gt 0.0842
_refine_ls_wR_factor_ref 0.0930
_reflns_number_gt 1415
_reflns_number_total 2611
_reflns_threshold_expression >2sigma(I)
_cod_data_source_file jo034512isi20030422_041201.cif
_cod_data_source_block cd22271
_cod_depositor_comments
;
The following automatic conversions were performed:
'_symmetry_cell_setting' value 'Monoclinic' changed to 'monoclinic'
according to '/home/saulius/struct/CIF-dictionaries/cif_core.dic'
dictionary named 'cif_core.dic' version 2.4.1 from 2010-06-29.

Automatic conversion script
Id: cif_fix_enum 1527 2010-12-29 10:47:43Z saulius 
;
_cod_original_sg_symbol_H-M 'P 21/c'
_cod_database_code 4022480

loop_
_symmetry_equiv_pos_as_xyz
'x, y, z'
'-x, y+1/2, -z+1/2'
'-x, -y, -z'
'x, -y-1/2, z-1/2'

loop_
_atom_site_label
_atom_site_type_symbol
_atom_site_fract_x
_atom_site_fract_y
_atom_site_fract_z
_atom_site_U_iso_or_equiv
_atom_site_adp_type
_atom_site_occupancy
_atom_site_symmetry_multiplicity
_atom_site_calc_flag
S S 0.84076(7) 0.14602(8) 0.20146(5) 0.0514(2) Uani 1 1 d
O1 O 0.64024(18) -0.04837(19) 0.12533(12) 0.0507(5) Uani 1 1 d
O2 O 0.5758(2) 0.3370(2) -0.04669(13) 0.0490(5) Uani 1 1 d
N1 N 0.72098(18) 0.0517(2) -0.00476(14) 0.0343(5) Uani 1 1 d
N2 N 0.63355(19) -0.2162(2) -0.01532(14) 0.0387(5) Uani 1 1 d
N3 N 0.6119(2) -0.3704(3) -0.16594(19) 0.0510(6) Uani 1 1 d
C1 C 0.9823(4) 0.2650(6) 0.2134(3) 0.0821(13) Uani 1 1 d
C2 C 0.9535(4) 0.3827(5) 0.1202(2) 0.0703(11) Uani 1 1 d
C3 C 0.8726(3) 0.2875(3) 0.0271(2) 0.0484(7) Uani 1 1 d
C4 C 0.7667(2) 0.2000(3) 0.06024(17) 0.0358(6) Uani 1 1 d
C5 C 0.7166(2) 0.0438(3) -0.11166(18) 0.0394(6) Uani 1 1 d
C6 C 0.6773(3) -0.0918(3) -0.16849(19) 0.0410(7) Uani 1 1 d
C7 C 0.6416(2) -0.2283(3) -0.11604(18) 0.0362(6) Uani 1 1 d
C8 C 0.6625(2) -0.0726(3) 0.03878(18) 0.0378(6) Uani 1 1 d
C9 C 0.6569(3) 0.3176(3) 0.0577(2) 0.0464(7) Uani 1 1 d
F1 F 0.94739(15) 0.1742(2) -0.00439(13) 0.0700(5) Uani 1 1 d
F2 F 0.82760(15) 0.38552(17) -0.05895(10) 0.0596(5) Uani 1 1 d
H1 H 1.044(3) 0.196(4) 0.201(3) 0.107(17) Uiso 1 1 d
H2 H 0.997(3) 0.325(3) 0.276(2) 0.089(12) Uiso 1 1 d
H3 H 1.030(3) 0.414(3) 0.097(2) 0.084(10) Uiso 1 1 d
H4 H 0.891(3) 0.479(3) 0.1260(19) 0.062(9) Uiso 1 1 d
H5 H 0.748(2) 0.142(2) -0.1404(16) 0.043(7) Uiso 1 1 d
H6 H 0.6799(19) -0.093(2) -0.2396(16) 0.029(6) Uiso 1 1 d
H7 H 0.616(2) 0.274(3) 0.1060(18) 0.049(8) Uiso 1 1 d
H8 H 0.692(2) 0.426(3) 0.0806(17) 0.045(7) Uiso 1 1 d
H9 H 0.599(3) -0.456(3) -0.124(2) 0.084(10) Uiso 1 1 d
H10 H 0.617(2) -0.385(3) -0.2308(18) 0.043(7) Uiso 1 1 d
H11 H 0.502(3) 0.305(3) -0.042(2) 0.081(11) Uiso 1 1 d

loop_
_atom_site_aniso_label
_atom_site_aniso_U_11
_atom_site_aniso_U_22
_atom_site_aniso_U_33
_atom_site_aniso_U_23
_atom_site_aniso_U_13
_atom_site_aniso_U_12
S 0.0625(5) 0.0595(4) 0.0280(4) 0.0043(3) 0.0052(3) -0.0132(4)
O1 0.0777(14) 0.0524(10) 0.0300(9) -0.0067(8) 0.0282(9) -0.0196(10)
O2 0.0519(13) 0.0451(10) 0.0478(11) 0.0122(9) 0.0101(10) -0.0037(10)
N1 0.0468(13) 0.0321(10) 0.0259(10) 0.0003(8) 0.0133(9) -0.0084(9)
N2 0.0586(15) 0.0340(10) 0.0249(10) -0.0008(9) 0.0139(9) -0.0086(10)
N3 0.0879(19) 0.0367(13) 0.0328(14) -0.0032(12) 0.0243(13) -0.0041(12)
C1 0.085(3) 0.101(3) 0.049(2) 0.011(2) 0.000(2) -0.044(3)
C2 0.072(3) 0.090(3) 0.0429(18) 0.0025(18) 0.0056(17) -0.044(2)
C3 0.0533(19) 0.0530(16) 0.0388(15) 0.0011(14) 0.0125(13) -0.0138(14)
C4 0.0466(16) 0.0348(13) 0.0251(12) -0.0009(10) 0.0085(11) -0.0082(12)
C5 0.0551(18) 0.0383(14) 0.0286(14) 0.0051(12) 0.0178(12) -0.0058(13)
C6 0.0620(19) 0.0402(14) 0.0237(13) -0.0002(12) 0.0170(12) -0.0030(13)
C7 0.0439(16) 0.0355(13) 0.0301(13) -0.0006(11) 0.0116(11) -0.0004(11)
C8 0.0461(17) 0.0406(14) 0.0266(13) 0.0028(11) 0.0100(11) -0.0057(12)
C9 0.062(2) 0.0399(16) 0.0395(17) -0.0032(13) 0.0174(14) -0.0071(14)
F1 0.0580(12) 0.0874(12) 0.0727(11) -0.0039(10) 0.0314(9) -0.0090(9)
F2 0.0791(12) 0.0649(9) 0.0352(8) 0.0045(7) 0.0166(8) -0.0300(8)

loop_
_atom_type_symbol
_atom_type_description
_atom_type_scat_dispersion_real
_atom_type_scat_dispersion_imag
_atom_type_scat_source
C C 0.0033 0.0016 'International Tables Vol C Tables 4.2.6.8 and 6.1.1.4'
H H 0.0000 0.0000 'International Tables Vol C Tables 4.2.6.8 and 6.1.1.4'
N N 0.0061 0.0033 'International Tables Vol C Tables 4.2.6.8 and 6.1.1.4'
O O 0.0106 0.0060 'International Tables Vol C Tables 4.2.6.8 and 6.1.1.4'
F F 0.0171 0.0103 'International Tables Vol C Tables 4.2.6.8 and 6.1.1.4'
S S 0.1246 0.1234 'International Tables Vol C Tables 4.2.6.8 and 6.1.1.4'

loop_
_geom_angle_atom_site_label_1
_geom_angle_atom_site_label_2
_geom_angle_atom_site_label_3
_geom_angle
C1 S C4 95.37(13)
C9 O2 H11 105.3(19)
C5 N1 C8 118.76(19)
C5 N1 C4 121.65(19)
C8 N1 C4 118.81(17)
C7 N2 C8 120.00(19)
C7 N3 H9 115.3(16)
C7 N3 H10 121.6(15)
H9 N3 H10 122(2)
C2 C1 S 106.6(3)
C2 C1 H1 104(2)
S C1 H1 109(2)
C2 C1 H2 108.8(19)
S C1 H2 107(2)
H1 C1 H2 121(3)
C3 C2 C1 105.3(3)
C3 C2 H3 104.6(15)
C1 C2 H3 113.4(17)
C3 C2 H4 100.7(14)
C1 C2 H4 114.2(14)
H3 C2 H4 117(2)
F2 C3 F1 105.4(2)
F2 C3 C2 111.2(2)
F1 C3 C2 108.2(3)
F2 C3 C4 111.8(2)
F1 C3 C4 109.9(2)
C2 C3 C4 110.1(2)
N1 C4 C3 112.72(19)
N1 C4 C9 110.6(2)
C3 C4 C9 111.3(2)
N1 C4 S 111.16(14)
C3 C4 S 103.10(16)
C9 C4 S 107.53(16)
C6 C5 N1 120.8(2)
C6 C5 H5 124.0(12)
N1 C5 H5 115.1(12)
C5 C6 C7 118.4(2)
C5 C6 H6 117.8(12)
C7 C6 H6 123.7(12)
N3 C7 N2 118.0(2)
N3 C7 C6 121.0(2)
N2 C7 C6 121.0(2)
O1 C8 N2 122.2(2)
O1 C8 N1 118.9(2)
N2 C8 N1 118.9(2)
O2 C9 C4 112.2(2)
O2 C9 H7 113.0(15)
C4 C9 H7 105.5(15)
O2 C9 H8 106.4(12)
C4 C9 H8 108.4(14)
H7 C9 H8 111(2)

loop_
_geom_bond_atom_site_label_1
_geom_bond_atom_site_label_2
_geom_bond_distance
S C1 1.808(4)
S C4 1.842(2)
O1 C8 1.229(3)
O2 C9 1.411(3)
O2 H11 0.88(3)
N1 C5 1.376(3)
N1 C8 1.400(3)
N1 C4 1.478(3)
N2 C7 1.337(3)
N2 C8 1.355(3)
N3 C7 1.321(3)
N3 H9 0.92(3)
N3 H10 0.87(2)
C1 C2 1.506(4)
C1 H1 0.94(3)
C1 H2 0.92(3)
C2 C3 1.504(4)
C2 H3 1.00(3)
C2 H4 1.05(2)
C3 F2 1.350(3)
C3 F1 1.372(3)
C3 C4 1.529(3)
C4 C9 1.537(3)
C5 C6 1.331(3)
C5 H5 0.98(2)
C6 C7 1.414(3)
C6 H6 0.930(19)
C9 H7 0.94(2)
C9 H8 0.98(2)

loop_
_geom_torsion_atom_site_label_1
_geom_torsion_atom_site_label_2
_geom_torsion_atom_site_label_3
_geom_torsion_atom_site_label_4
_geom_torsion
C4 S C1 C2 16.6(4)
S C1 C2 C3 -38.1(4)
C1 C2 C3 F2 172.6(3)
C1 C2 C3 F1 -72.1(4)
C1 C2 C3 C4 48.1(4)
C5 N1 C4 C3 -34.4(3)
C8 N1 C4 C3 155.9(2)
C5 N1 C4 C9 91.0(3)
C8 N1 C4 C9 -78.7(2)
C5 N1 C4 S -149.61(19)
C8 N1 C4 S 40.7(3)
F2 C3 C4 N1 81.7(3)
F1 C3 C4 N1 -35.0(3)
C2 C3 C4 N1 -154.1(2)
F2 C3 C4 C9 -43.3(3)
F1 C3 C4 C9 -160.00(19)
C2 C3 C4 C9 80.9(3)
F2 C3 C4 S -158.32(17)
F1 C3 C4 S 84.98(19)
C2 C3 C4 S -34.1(3)
C1 S C4 N1 130.5(2)
C1 S C4 C3 9.4(3)
C1 S C4 C9 -108.3(3)
C8 N1 C5 C6 -11.5(4)
C4 N1 C5 C6 178.8(2)
N1 C5 C6 C7 -0.7(4)
C8 N2 C7 N3 -179.7(2)
C8 N2 C7 C6 -1.4(4)
C5 C6 C7 N3 -174.3(3)
C5 C6 C7 N2 7.5(4)
C7 N2 C8 O1 169.8(2)
C7 N2 C8 N1 -11.0(3)
C5 N1 C8 O1 -163.3(2)
C4 N1 C8 O1 6.7(3)
C5 N1 C8 N2 17.4(3)
C4 N1 C8 N2 -172.5(2)
N1 C4 C9 O2 -44.7(3)
C3 C4 C9 O2 81.5(3)
S C4 C9 O2 -166.25(18)

loop_
_cod_related_entry_id
_cod_related_entry_database
_cod_related_entry_code
1 ChemSpider 4412051
